data_2219421
loop_
_publ_author_name
'Yang, E'
'Song, Xu-Chun'
'Zhu, Jian-Wei'

_publ_section_title
;
 1,4-Diazoniabicyclo[2.2.2]octane terephthalate
;
_journal_coeditor_code PV2092
_journal_issue 9
_journal_name_full 'Acta Crystallographica Section E'
_journal_page_first o1764
_journal_paper_doi 10.1107/S1600536808025312
_journal_volume 64
_journal_year 2008
_chemical_formula_iupac 'C6 H14 N2 2+, C8 H4 O4 2-'
_chemical_formula_moiety 'C6 H14 N2 2+, C8 H4 O4 2-'
_chemical_formula_sum 'C14 H18 N2 O4'
_chemical_formula_weight 278.30
_chemical_name_systematic
;
1,4-Diazoniabicyclo[2.2.2]octane terephthalate
;
_space_group_IT_number 2
_symmetry_cell_setting triclinic
_symmetry_space_group_name_Hall '-P 1'
_symmetry_space_group_name_H-M 'P -1'
_atom_sites_solution_hydrogens geom
_atom_sites_solution_primary direct
_atom_sites_solution_secondary difmap
_audit_creation_method SHELXL-97
_cell_angle_alpha 65.990(10)
_cell_angle_beta 78.436(10)
_cell_angle_gamma 66.180(10)
_cell_formula_units_Z 2
_cell_length_a 7.8046(10)
_cell_length_b 9.5482(2)
_cell_length_c 10.8075(2)
_cell_measurement_reflns_used 98
_cell_measurement_temperature 293(2)
_cell_measurement_theta_max 25.04
_cell_measurement_theta_min 2.06
_cell_volume 672.39(11)
_computing_cell_refinement 'SAINT (Siemens, 1996)'
_computing_data_collection 'SMART (Siemens, 1996)'
_computing_data_reduction 'SAINT (Siemens, 1996)'
_computing_molecular_graphics 'DIAMOND (Bergerhoff <i>et al.</i>,  1996)'
_computing_publication_material 'SHELXTL (Sheldrick, 2008)'
_computing_structure_refinement 'SHELXL97 (Sheldrick, 2008)'
_computing_structure_solution 'SHELXS97 (Sheldrick, 2008)'
_diffrn_ambient_temperature 293(2)
_diffrn_measured_fraction_theta_full 0.996
_diffrn_measured_fraction_theta_max 0.996
_diffrn_measurement_device_type 'Siemens SMART 1K CCD area-detector'
_diffrn_measurement_method '\f and \w'
_diffrn_radiation_monochromator graphite
_diffrn_radiation_source 'fine-focus sealed tube'
_diffrn_radiation_type MoK\a
_diffrn_radiation_wavelength 0.71073
_diffrn_reflns_av_R_equivalents 0.0261
_diffrn_reflns_av_sigmaI/netI 0.0278
_diffrn_reflns_limit_h_max 9
_diffrn_reflns_limit_h_min -9
_diffrn_reflns_limit_k_max 11
_diffrn_reflns_limit_k_min -11
_diffrn_reflns_limit_l_max 12
_diffrn_reflns_limit_l_min -12
_diffrn_reflns_number 7312
_diffrn_reflns_theta_full 25.04
_diffrn_reflns_theta_max 25.04
_diffrn_reflns_theta_min 2.06
_diffrn_standards_number 0
_exptl_absorpt_coefficient_mu 0.102
_exptl_absorpt_correction_T_max .9500
_exptl_absorpt_correction_T_min .9000
_exptl_absorpt_correction_type multi-scan
_exptl_absorpt_process_details '(SADABS; Sheldrick, 1996)'
_exptl_crystal_colour colorless
_exptl_crystal_density_diffrn 1.375
_exptl_crystal_density_method 'not measured'
_exptl_crystal_description prism
_exptl_crystal_F_000 296
_exptl_crystal_size_max .23
_exptl_crystal_size_mid .13
_exptl_crystal_size_min .08
_refine_diff_density_max 0.208
_refine_diff_density_min -0.265
_refine_ls_extinction_coef 0.023(4)
_refine_ls_extinction_expression Fc^*^=kFc[1+0.001xFc^2^\l^3^/sin(2\q)]^-1/4^
_refine_ls_extinction_method 'SHELXL97 (Sheldrick, 2008)'
_refine_ls_goodness_of_fit_ref 1.044
_refine_ls_hydrogen_treatment mixed
_refine_ls_matrix_type full
_refine_ls_number_parameters 188
_refine_ls_number_reflns 2377
_refine_ls_number_restraints 2
_refine_ls_restrained_S_all 1.056
_refine_ls_R_factor_gt 0.0431
_refine_ls_shift/su_max 0.002
_refine_ls_shift/su_mean 0.000
_refine_ls_structure_factor_coef Fsqd
_refine_ls_weighting_details 'calc w=1/[\s^2^(Fo^2^)+(0.0633P)^2^+0.1475P] where P=(Fo^2^+2Fc^2^)/3'
_refine_ls_weighting_scheme calc
_refine_ls_wR_factor_gt 0.1137
_refine_ls_wR_factor_ref 0.1253
_reflns_number_gt 1779
_reflns_number_total 2377
_reflns_threshold_expression I>2\s(I)
_cod_data_source_file pv2092.cif
_cod_data_source_block I
_cod_depositor_comments
;
The following automatic conversions were performed:
'_symmetry_cell_setting' value 'Triclinic' changed to 'triclinic'
according to '/home/saulius/struct/CIF-dictionaries/cif_core.dic'
dictionary named 'cif_core.dic' version 2.4.1 from 2010-06-29.

Automatic conversion script
Id: cif_fix_enum 1527 2010-12-29 10:47:43Z saulius 

The following automatic conversions were performed:

'_symmetry_cell_setting' value 'Triclinic' changed to 'triclinic'
according to /home/saulius/struct/CIF-dictionaries/cif_core.dic
dictionary named 'cif_core.dic' version 2.4.1 from 2010-06-29.

Automatic conversion script
Id: cif_fix_values 1715 2011-07-08 13:25:40Z adriana 
;
_cod_original_cell_volume 672.39(2)
_cod_database_code 2219421
_cod_database_fobs_code 2219421

loop_
_symmetry_equiv_pos_as_xyz
'x, y, z'
'-x, -y, -z'

loop_
_atom_site_type_symbol
_atom_site_label
_atom_site_fract_x
_atom_site_fract_y
_atom_site_fract_z
_atom_site_U_iso_or_equiv
_atom_site_adp_type
_atom_site_calc_flag
_atom_site_refinement_flags
_atom_site_occupancy
O O1 0.2883(2) 0.8953(2) 0.60534(16) 0.0691(5) Uani d . 1
O O2 0.25555(18) 0.84559(17) 0.82616(14) 0.0489(4) Uani d . 1
O O3 1.1805(2) 0.27977(19) 0.89737(15) 0.0629(5) Uani d . 1
O O4 1.23265(18) 0.40326(18) 0.67751(14) 0.0519(4) Uani d . 1
N N1 -0.0871(2) 1.03609(18) 0.77218(15) 0.0328(4) Uani d D 1
H H1N 0.040(2) 0.964(2) 0.7898(18) 0.039 Uiso d D 1
N N2 -0.4239(2) 1.21700(18) 0.72154(14) 0.0317(4) Uani d D 1
H H2N -0.553(2) 1.285(2) 0.7069(18) 0.038 Uiso d D 1
C C1 0.5526(2) 0.7124(2) 0.73811(18) 0.0315(4) Uani d . 1
C C2 0.6233(2) 0.6175(2) 0.86638(18) 0.0345(4) Uani d . 1
H H2A 0.5455 0.6256 0.9425 0.041 Uiso calc R 1
C C3 0.8080(3) 0.5111(2) 0.88253(18) 0.0354(4) Uani d . 1
H H3A 0.8524 0.4464 0.9692 0.042 Uiso calc R 1
C C4 0.9270(2) 0.5006(2) 0.77020(17) 0.0303(4) Uani d . 1
C C5 0.8571(3) 0.5980(2) 0.64181(18) 0.0352(4) Uani d . 1
H H5A 0.9362 0.5932 0.5657 0.042 Uiso calc R 1
C C6 0.6722(3) 0.7017(2) 0.62577(19) 0.0376(5) Uani d . 1
H H6A 0.6273 0.7649 0.5391 0.045 Uiso calc R 1
C C7 0.3509(3) 0.8265(2) 0.71843(19) 0.0376(5) Uani d . 1
C C8 1.1275(3) 0.3846(2) 0.78670(19) 0.0356(4) Uani d . 1
C C9 -0.3943(3) 1.0480(2) 0.7369(2) 0.0389(5) Uani d . 1
H H9A -0.4315 1.0493 0.6559 0.047 Uiso calc R 1
H H9B -0.4709 1.0034 0.8132 0.047 Uiso calc R 1
C C10 -0.1869(3) 0.9399(2) 0.7601(2) 0.0407(5) Uani d . 1
H H10A -0.1752 0.8438 0.8422 0.049 Uiso calc R 1
H H10B -0.1322 0.9032 0.6847 0.049 Uiso calc R 1
C C11 -0.3778(3) 1.2165(3) 0.84800(19) 0.0419(5) Uani d . 1
H H11A -0.4643 1.1827 0.9213 0.050 Uiso calc R 1
H H11B -0.3897 1.3264 0.8360 0.050 Uiso calc R 1
C C12 -0.1769(3) 1.0977(2) 0.88353(18) 0.0377(5) Uani d . 1
H H12A -0.1062 1.1538 0.8965 0.045 Uiso calc R 1
H H12B -0.1781 1.0064 0.9672 0.045 Uiso calc R 1
C C13 -0.3010(3) 1.2820(2) 0.60835(19) 0.0404(5) Uani d . 1
H H13A -0.3256 1.3954 0.5939 0.048 Uiso calc R 1
H H13B -0.3262 1.2783 0.5256 0.048 Uiso calc R 1
C C14 -0.0959(3) 1.1773(2) 0.64345(19) 0.0411(5) Uani d . 1
H H14A -0.0299 1.1377 0.5711 0.049 Uiso calc R 1
H H14B -0.0356 1.2435 0.6526 0.049 Uiso calc R 1

loop_
_atom_site_aniso_label
_atom_site_aniso_U_11
_atom_site_aniso_U_22
_atom_site_aniso_U_33
_atom_site_aniso_U_12
_atom_site_aniso_U_13
_atom_site_aniso_U_23
O1 0.0381(9) 0.0919(13) 0.0523(10) 0.0164(8) -0.0141(7) -0.0364(9)
O2 0.0265(7) 0.0596(10) 0.0459(8) 0.0020(7) 0.0000(6) -0.0230(7)
O3 0.0341(8) 0.0626(10) 0.0484(9) 0.0015(7) -0.0034(7) 0.0032(8)
O4 0.0259(7) 0.0630(10) 0.0413(8) 0.0009(7) 0.0016(6) -0.0126(7)
N1 0.0195(8) 0.0335(9) 0.0379(9) -0.0030(7) -0.0017(6) -0.0122(7)
N2 0.0203(8) 0.0342(9) 0.0353(8) -0.0016(7) -0.0034(6) -0.0145(7)
C1 0.0242(9) 0.0320(10) 0.0394(10) -0.0070(8) -0.0002(8) -0.0177(8)
C2 0.0277(10) 0.0387(11) 0.0348(10) -0.0085(8) 0.0063(8) -0.0181(8)
C3 0.0316(10) 0.0363(10) 0.0305(9) -0.0076(8) -0.0022(8) -0.0091(8)
C4 0.0248(9) 0.0272(9) 0.0360(10) -0.0076(8) 0.0007(8) -0.0116(8)
C5 0.0270(10) 0.0388(11) 0.0329(10) -0.0059(8) 0.0043(8) -0.0149(8)
C6 0.0297(10) 0.0403(11) 0.0325(10) -0.0027(8) -0.0048(8) -0.0115(8)
C7 0.0270(10) 0.0403(11) 0.0456(11) -0.0045(8) -0.0033(9) -0.0226(9)
C8 0.0263(10) 0.0344(10) 0.0399(11) -0.0069(8) -0.0030(8) -0.0108(9)
C9 0.0333(11) 0.0375(11) 0.0475(11) -0.0130(9) -0.0045(9) -0.0156(9)
C10 0.0378(11) 0.0316(10) 0.0518(12) -0.0081(9) -0.0050(9) -0.0173(9)
C11 0.0308(11) 0.0532(13) 0.0422(11) -0.0041(9) -0.0019(8) -0.0285(10)
C12 0.0311(10) 0.0438(11) 0.0365(10) -0.0076(9) -0.0059(8) -0.0170(9)
C13 0.0360(11) 0.0348(11) 0.0397(10) -0.0087(9) -0.0027(8) -0.0068(9)
C14 0.0303(10) 0.0420(11) 0.0414(11) -0.0105(9) 0.0028(8) -0.0104(9)

loop_
_atom_type_symbol
_atom_type_description
_atom_type_scat_dispersion_real
_atom_type_scat_dispersion_imag
_atom_type_scat_source
C C 0.0033 0.0016 'International Tables Vol C Tables 4.2.6.8 and 6.1.1.4'
H H 0.0000 0.0000 'International Tables Vol C Tables 4.2.6.8 and 6.1.1.4'
N N 0.0061 0.0033 'International Tables Vol C Tables 4.2.6.8 and 6.1.1.4'
O O 0.0106 0.0060 'International Tables Vol C Tables 4.2.6.8 and 6.1.1.4'

loop_
_geom_angle_atom_site_label_1
_geom_angle_atom_site_label_2
_geom_angle_atom_site_label_3
_geom_angle
C10 N1 C12 109.46(14)
C10 N1 C14 109.60(14)
C12 N1 C14 109.29(14)
C10 N1 H1N 106.8(11)
C12 N1 H1N 111.5(11)
C14 N1 H1N 110.1(11)
C9 N2 C11 109.82(14)
C9 N2 C13 109.48(14)
C11 N2 C13 109.17(15)
C9 N2 H2N 109.9(11)
C11 N2 H2N 106.9(11)
C13 N2 H2N 111.5(11)
C6 C1 C2 118.69(16)
C6 C1 C7 119.60(16)
C2 C1 C7 121.71(16)
C3 C2 C1 120.90(16)
C3 C2 H2A 119.6
C1 C2 H2A 119.6
C2 C3 C4 120.26(17)
C2 C3 H3A 119.9
C4 C3 H3A 119.9
C3 C4 C5 118.80(16)
C3 C4 C8 120.66(16)
C5 C4 C8 120.54(16)
C6 C5 C4 120.92(16)
C6 C5 H5A 119.5
C4 C5 H5A 119.5
C5 C6 C1 120.40(17)
C5 C6 H6A 119.8
C1 C6 H6A 119.8
O1 C7 O2 124.21(17)
O1 C7 C1 120.01(17)
O2 C7 C1 115.77(16)
O3 C8 O4 124.30(17)
O3 C8 C4 120.41(17)
O4 C8 C4 115.28(16)
N2 C9 C10 109.63(14)
N2 C9 H9A 109.7
C10 C9 H9A 109.7
N2 C9 H9B 109.7
C10 C9 H9B 109.7
H9A C9 H9B 108.2
N1 C10 C9 109.09(14)
N1 C10 H10A 109.9
C9 C10 H10A 109.9
N1 C10 H10B 109.9
C9 C10 H10B 109.9
H10A C10 H10B 108.3
N2 C11 C12 109.40(14)
N2 C11 H11A 109.8
C12 C11 H11A 109.8
N2 C11 H11B 109.8
C12 C11 H11B 109.8
H11A C11 H11B 108.2
N1 C12 C11 109.31(14)
N1 C12 H12A 109.8
C11 C12 H12A 109.8
N1 C12 H12B 109.8
C11 C12 H12B 109.8
H12A C12 H12B 108.3
N2 C13 C14 108.99(15)
N2 C13 H13A 109.9
C14 C13 H13A 109.9
N2 C13 H13B 109.9
C14 C13 H13B 109.9
H13A C13 H13B 108.3
N1 C14 C13 109.66(14)
N1 C14 H14A 109.7
C13 C14 H14A 109.7
N1 C14 H14B 109.7
C13 C14 H14B 109.7
H14A C14 H14B 108.2

loop_
_geom_bond_atom_site_label_1
_geom_bond_atom_site_label_2
_geom_bond_distance
O1 C7 1.221(2)
O2 C7 1.288(2)
O3 C8 1.222(2)
O4 C8 1.287(2)
N1 C10 1.478(2)
N1 C12 1.480(2)
N1 C14 1.482(2)
N1 H1N 0.954(15)
N2 C9 1.477(2)
N2 C11 1.479(2)
N2 C13 1.481(2)
N2 H2N 0.959(15)
C1 C6 1.388(2)
C1 C2 1.388(3)
C1 C7 1.507(2)
C2 C3 1.383(3)
C2 H2A 0.9300
C3 C4 1.385(2)
C3 H3A 0.9300
C4 C5 1.390(2)
C4 C8 1.503(2)
C5 C6 1.378(3)
C5 H5A 0.9300
C6 H6A 0.9300
C9 C10 1.533(3)
C9 H9A 0.9700
C9 H9B 0.9700
C10 H10A 0.9700
C10 H10B 0.9700
C11 C12 1.531(3)
C11 H11A 0.9700
C11 H11B 0.9700
C12 H12A 0.9700
C12 H12B 0.9700
C13 C14 1.532(3)
C13 H13A 0.9700
C13 H13B 0.9700
C14 H14A 0.9700
C14 H14B 0.9700

loop_
_geom_hbond_atom_site_label_D
_geom_hbond_atom_site_label_H
_geom_hbond_atom_site_label_A
_geom_hbond_site_symmetry_A
_geom_hbond_distance_DH
_geom_hbond_distance_HA
_geom_hbond_distance_DA
_geom_hbond_angle_DHA
N1 H1N O2 . 0.954(15) 1.623(15) 2.5757(19) 176.8(17)
N2 H2N O4 1_365 0.959(15) 1.600(15) 2.5589(19) 177.9(18)
